data_4101844
loop_
_publ_author_name
'Christopher J. Flynn'
'Curtis J. Elcoate'
'Simon E. Lawrence'
'Anita R. Maguire'

_publ_contact_author_address
;Department of Chemistry & School of Pharmacy
Analytical and Biological Chemistry Research Facility
University College Cork
Cork
Ireland
;
_publ_contact_author_email a.maguire@ucc.ie
_publ_contact_author_fax +353(21)4901770
_publ_contact_author_name 'Anita R. Maguire'
_publ_contact_author_phone +353(21)4901693
_publ_section_title
;
 Highly Enantioselective Intramolecular Copper Catalyzed C-H Insertion
 Reactions of \a-Diazosulfones
;
_journal_name_full 'Journal of the American Chemical Society'
_journal_page_first 1184
_journal_page_last 1185
_journal_paper_doi 10.1021/ja909713a
_journal_volume 132
_journal_year 2010
_chemical_absolute_configuration ad
_chemical_formula_moiety 'C18 H18 O3 S'
_chemical_formula_sum 'C18 H18 O3 S'
_chemical_formula_weight 314.38
_space_group_IT_number 19
_symmetry_cell_setting orthorhombic
_symmetry_space_group_name_Hall 'P 2ac 2ab'
_symmetry_space_group_name_H-M 'P 21 21 21'
_atom_sites_solution_hydrogens geom
_atom_sites_solution_primary direct
_atom_sites_solution_secondary difmap
_audit_creation_method 'APEX2 v2009.3-0'
_cell_angle_alpha 90
_cell_angle_beta 90
_cell_angle_gamma 90
_cell_formula_units_Z 4
_cell_length_a 5.794(4)
_cell_length_b 14.547(14)
_cell_length_c 18.538(13)
_cell_measurement_reflns_used 2421
_cell_measurement_temperature 293.(2)
_cell_measurement_theta_max 22.7158
_cell_measurement_theta_min 2.5836
_cell_volume 1562(2)
_computing_cell_refinement 'SAINT V7.60A (Bruker AXS, 2008)'
_computing_data_collection 'Bruker Instrument Service v2009, 3, 0, 0'
_computing_data_reduction 'SAINT V7.60A (Bruker AXS, 2008)'
_computing_molecular_graphics 'Ortep-3 for Windows (Farrugia, 1997)'
_computing_publication_material 'SHELXL-97; Ortep-3 for Windows (Farrugia, 1997)'
_computing_structure_refinement 'SHELXL-97 (Sheldrick, 2008)'
_computing_structure_solution 'SHELXS-97 (Sheldrick, 2008)'
_diffrn_ambient_temperature 293.(2)
_diffrn_detector_area_resol_mean 8.3333
_diffrn_measured_fraction_theta_full 0.991
_diffrn_measured_fraction_theta_max 0.991
_diffrn_measurement_device_type 'Bruker APEX II DUO'
_diffrn_measurement_method '\f & \w  scans'
_diffrn_radiation_monochromator graphite
_diffrn_radiation_source 'fine-focus sealed tube'
_diffrn_radiation_type MoK\a
_diffrn_radiation_wavelength 0.71073
_diffrn_reflns_av_R_equivalents 0.0417
_diffrn_reflns_av_sigmaI/netI 0.0547
_diffrn_reflns_limit_h_max 7
_diffrn_reflns_limit_h_min -4
_diffrn_reflns_limit_k_max 18
_diffrn_reflns_limit_k_min -18
_diffrn_reflns_limit_l_max 23
_diffrn_reflns_limit_l_min -23
_diffrn_reflns_number 11061
_diffrn_reflns_theta_full 27.24
_diffrn_reflns_theta_max 27.24
_diffrn_reflns_theta_min 1.78
_exptl_absorpt_coefficient_mu 0.217
_exptl_absorpt_correction_T_max 0.9892
_exptl_absorpt_correction_T_min 0.8114
_exptl_absorpt_correction_type multi-scan
_exptl_absorpt_process_details 'Sadabs Version 2008/1'
_exptl_crystal_colour colourless
_exptl_crystal_density_diffrn 1.337
_exptl_crystal_density_method 'not measured'
_exptl_crystal_description plate
_exptl_crystal_F_000 664
_exptl_crystal_size_max 0.45
_exptl_crystal_size_mid 0.20
_exptl_crystal_size_min 0.05
_refine_diff_density_max 0.186
_refine_diff_density_min -0.265
_refine_ls_abs_structure_details 'Flack H D (1983), Acta Cryst. A39, 876-881'
_refine_ls_abs_structure_Flack -0.06(8)
_refine_ls_extinction_method none
_refine_ls_goodness_of_fit_ref 1.024
_refine_ls_hydrogen_treatment constr
_refine_ls_matrix_type full
_refine_ls_number_parameters 199
_refine_ls_number_reflns 3450
_refine_ls_number_restraints 0
_refine_ls_restrained_S_all 1.024
_refine_ls_R_factor_all 0.0681
_refine_ls_R_factor_gt 0.0406
_refine_ls_shift/su_max 0.001
_refine_ls_shift/su_mean 0.000
_refine_ls_structure_factor_coef Fsqd
_refine_ls_weighting_details 'calc w=1/[\s^2^(Fo^2^)+(0.0397P)^2^+0.0000P] where P=(Fo^2^+2Fc^2^)/3'
_refine_ls_weighting_scheme calc
_refine_ls_wR_factor_gt 0.0778
_refine_ls_wR_factor_ref 0.0870
_reflns_number_gt 2536
_reflns_number_total 3450
_reflns_threshold_expression >2sigma(I)
_cod_data_source_file ja909713a_si_001_3.cif
_cod_data_source_block Compound_13
_cod_original_cell_volume 1562.(2)
_cod_original_sg_symbol_Hall ' P 2ac 2ab'
_cod_database_code 4101844

loop_
_symmetry_equiv_pos_as_xyz
'x, y, z'
'-x+1/2, -y, z+1/2'
'-x, y+1/2, -z+1/2'
'x+1/2, -y+1/2, -z'

loop_
_atom_site_type_symbol
_atom_site_label
_atom_site_fract_x
_atom_site_fract_y
_atom_site_fract_z
_atom_site_U_iso_or_equiv
_atom_site_adp_type
_atom_site_calc_flag
_atom_site_refinement_flags
_atom_site_occupancy
_atom_site_disorder_assembly
_atom_site_disorder_group
O O1 -0.1523(2) 0.49723(12) 0.29876(8) 0.0608(5) Uani d . 1 . .
S S1 0.06657(12) 0.52627(4) 0.32755(3) 0.03807(16) Uani d . 1 . .
C C2 0.0545(5) 0.50366(12) 0.42251(9) 0.0319(5) Uani d . 1 . .
H H2 -0.0875 0.5316 0.4411 0.038 Uiso calc R 1 . .
O O2 0.1362(4) 0.62018(10) 0.31722(8) 0.0546(5) Uani d . 1 . .
C C3 0.0417(5) 0.39839(12) 0.43809(10) 0.0348(5) Uani d . 1 . .
H H3 -0.1048 0.3765 0.418 0.042 Uiso calc R 1 . .
C C4 0.2325(5) 0.34327(14) 0.40153(12) 0.0481(7) Uani d . 1 . .
H H4A 0.3805 0.3633 0.4203 0.058 Uiso calc R 1 . .
H H4B 0.2139 0.2789 0.4138 0.058 Uiso calc R 1 . .
C C5 0.2341(5) 0.35294(14) 0.32003(12) 0.0522(7) Uani d . 1 . .
H H5A 0.0861 0.3331 0.3011 0.063 Uiso calc R 1 . .
H H5B 0.3519 0.3129 0.3002 0.063 Uiso calc R 1 . .
C C6 0.2802(5) 0.45116(16) 0.29565(11) 0.0434(7) Uani d . 1 . .
H H6A 0.2841 0.4534 0.2434 0.052 Uiso calc R 1 . .
H H6B 0.4298 0.4708 0.3134 0.052 Uiso calc R 1 . .
C C10 0.2572(4) 0.54850(13) 0.46163(10) 0.0305(5) Uani d . 1 . .
O O10 0.4544(2) 0.52981(11) 0.44435(8) 0.0449(4) Uani d . 1 . .
C C11 0.2100(4) 0.61146(13) 0.52330(10) 0.0337(5) Uani d . 1 . .
C C12 0.0076(5) 0.66042(14) 0.53081(11) 0.0417(7) Uani d . 1 . .
H H12 -0.1118 0.6519 0.4979 0.05 Uiso calc R 1 . .
C C13 -0.0187(5) 0.72215(16) 0.58703(12) 0.0549(8) Uani d . 1 . .
H H13 -0.1552 0.7553 0.5918 0.066 Uiso calc R 1 . .
C C14 0.1564(5) 0.73435(18) 0.63565(12) 0.0586(9) Uani d . 1 . .
H H14 0.1387 0.7762 0.6731 0.07 Uiso calc R 1 . .
C C15 0.3574(5) 0.68552(18) 0.62962(12) 0.0560(8) Uani d . 1 . .
H H15 0.4748 0.6938 0.6632 0.067 Uiso calc R 1 . .
C C16 0.3859(5) 0.62380(16) 0.57345(11) 0.0449(5) Uani d . 1 . .
H H16 0.5225 0.5906 0.5693 0.054 Uiso calc R 1 . .
C C21 0.0275(4) 0.38539(12) 0.51968(10) 0.0325(5) Uani d . 1 . .
C C22 -0.1646(5) 0.41744(16) 0.55593(11) 0.0419(5) Uani d . 1 . .
H H22 -0.287 0.442 0.5299 0.05 Uiso calc R 1 . .
C C23 -0.1779(5) 0.41357(17) 0.63027(12) 0.0498(7) Uani d . 1 . .
H H23 -0.3078 0.4359 0.654 0.06 Uiso calc R 1 . .
C C24 0.0005(5) 0.37673(17) 0.66886(12) 0.0520(8) Uani d . 1 . .
H H24 -0.0072 0.3745 0.7189 0.062 Uiso calc R 1 . .
C C25 0.1897(5) 0.34324(18) 0.63390(12) 0.0567(8) Uani d . 1 . .
H H25 0.3101 0.3176 0.6603 0.068 Uiso calc R 1 . .
C C26 0.2037(5) 0.34718(17) 0.55902(12) 0.0479(7) Uani d . 1 . .
H H26 0.3329 0.3238 0.5356 0.057 Uiso calc R 1 . .

loop_
_atom_site_aniso_label
_atom_site_aniso_U_11
_atom_site_aniso_U_22
_atom_site_aniso_U_33
_atom_site_aniso_U_12
_atom_site_aniso_U_13
_atom_site_aniso_U_23
O1 0.0407(11) 0.1026(15) 0.0392(8) -0.0042(11) -0.0128(8) 0.0024(9)
S1 0.0386(4) 0.0465(2) 0.0291(2) 0.0035(2) -0.0007(2) 0.0035(2)
C2 0.0303(13) 0.0391(11) 0.0264(8) 0.0034(11) 0.0021(10) -0.0004(7)
O2 0.0739(15) 0.0422(8) 0.0478(8) 0.0081(9) 0.0122(10) 0.0122(7)
C3 0.0389(15) 0.0358(11) 0.0298(8) -0.0063(13) -0.0020(11) 0.0001(8)
C4 0.068(2) 0.0350(11) 0.0417(11) 0.0087(14) 0.0057(14) -0.0012(10)
C5 0.076(2) 0.0412(11) 0.0393(11) 0.0034(14) 0.0126(15) -0.0074(10)
C6 0.0483(17) 0.0517(14) 0.0303(9) -0.0010(13) 0.0047(11) -0.0030(9)
C10 0.0281(14) 0.0333(11) 0.0300(9) 0.0003(11) -0.0014(11) 0.0030(8)
O10 0.0305(10) 0.0588(10) 0.0455(7) 0.0042(11) 0.0016(8) -0.0119(7)
C11 0.0390(15) 0.0327(11) 0.0293(10) -0.0050(11) 0.0017(11) 0.0019(8)
C12 0.045(2) 0.0409(11) 0.0397(11) 0.0066(13) -0.0006(13) -0.0011(9)
C13 0.073(2) 0.0438(13) 0.0478(11) 0.0140(15) 0.0110(16) -0.0029(10)
C14 0.087(3) 0.0491(14) 0.0391(13) -0.0064(18) 0.0134(17) -0.0130(11)
C15 0.067(2) 0.0637(16) 0.0375(11) -0.0122(18) -0.0024(15) -0.0109(11)
C16 0.0428(18) 0.0525(14) 0.0396(11) -0.0020(13) -0.0003(11) -0.0039(10)
C21 0.0365(16) 0.0296(10) 0.0315(9) -0.0060(11) -0.0027(11) 0.0023(8)
C22 0.0410(16) 0.0453(13) 0.0393(11) 0.0001(14) 0.0009(13) 0.0011(10)
C23 0.056(2) 0.0530(14) 0.0410(11) -0.0052(15) 0.0128(14) -0.0033(11)
C24 0.070(2) 0.0563(14) 0.0295(10) -0.0201(15) -0.0019(15) 0.0050(11)
C25 0.057(2) 0.0662(17) 0.0465(14) -0.0069(17) -0.0165(16) 0.0179(11)
C26 0.0434(17) 0.0536(15) 0.0466(13) 0.0013(15) -0.0015(14) 0.0071(11)

loop_
_atom_type_symbol
_atom_type_description
_atom_type_scat_dispersion_real
_atom_type_scat_dispersion_imag
_atom_type_scat_source
C C 0.0033 0.0016 'International Tables Vol C Tables 4.2.6.8 and 6.1.1.4'
H H 0.0000 0.0000 'International Tables Vol C Tables 4.2.6.8 and 6.1.1.4'
O O 0.0106 0.0060 'International Tables Vol C Tables 4.2.6.8 and 6.1.1.4'
S S 0.1246 0.1234 'International Tables Vol C Tables 4.2.6.8 and 6.1.1.4'

loop_
_geom_angle_atom_site_label_1
_geom_angle_atom_site_label_2
_geom_angle_atom_site_label_3
_geom_angle_site_symmetry_1
_geom_angle_site_symmetry_3
_geom_angle
_geom_angle_publ_flag
O2 S1 O1 . . 118.49(12) ?
O2 S1 C6 . . 110.42(13) ?
O1 S1 C6 . . 108.30(12) ?
O2 S1 C2 . . 108.44(9) ?
O1 S1 C2 . . 106.01(12) ?
C6 S1 C2 . . 104.15(11) ?
C10 C2 C3 . . 111.6(2) ?
C10 C2 S1 . . 110.98(15) ?
C3 C2 S1 . . 111.34(12) ?
C10 C2 H2 . . 107.6 ?
C3 C2 H2 . . 107.6 ?
S1 C2 H2 . . 107.6 ?
C4 C3 C21 . . 114.5(2) ?
C4 C3 C2 . . 113.6(2) ?
C21 C3 C2 . . 107.91(15) ?
C4 C3 H3 . . 106.8 ?
C21 C3 H3 . . 106.8 ?
C2 C3 H3 . . 106.8 ?
C5 C4 C3 . . 113.5(2) ?
C5 C4 H4A . . 108.9 ?
C3 C4 H4A . . 108.9 ?
C5 C4 H4B . . 108.9 ?
C3 C4 H4B . . 108.9 ?
H4A C4 H4B . . 107.7 ?
C4 C5 C6 . . 112.6(2) ?
C4 C5 H5A . . 109.1 ?
C6 C5 H5A . . 109.1 ?
C4 C5 H5B . . 109.1 ?
C6 C5 H5B . . 109.1 ?
H5A C5 H5B . . 107.8 ?
C5 C6 S1 . . 111.1(2) ?
C5 C6 H6A . . 109.4 ?
S1 C6 H6A . . 109.4 ?
C5 C6 H6B . . 109.4 ?
S1 C6 H6B . . 109.4 ?
H6A C6 H6B . . 108.0 ?
O10 C10 C11 . . 120.8(2) ?
O10 C10 C2 . . 120.1(2) ?
C11 C10 C2 . . 119.1(2) ?
C12 C11 C16 . . 119.3(2) ?
C12 C11 C10 . . 123.4(2) ?
C16 C11 C10 . . 117.2(2) ?
C11 C12 C13 . . 120.3(3) ?
C11 C12 H12 . . 119.8 ?
C13 C12 H12 . . 119.8 ?
C14 C13 C12 . . 119.9(3) ?
C14 C13 H13 . . 120.1 ?
C12 C13 H13 . . 120.1 ?
C15 C14 C13 . . 120.6(2) ?
C15 C14 H14 . . 119.7 ?
C13 C14 H14 . . 119.7 ?
C14 C15 C16 . . 119.9(3) ?
C14 C15 H15 . . 120.0 ?
C16 C15 H15 . . 120.0 ?
C15 C16 C11 . . 119.9(3) ?
C15 C16 H16 . . 120.0 ?
C11 C16 H16 . . 120.0 ?
C26 C21 C22 . . 118.5(2) ?
C26 C21 C3 . . 122.4(2) ?
C22 C21 C3 . . 118.9(2) ?
C21 C22 C23 . . 121.1(3) ?
C21 C22 H22 . . 119.4 ?
C23 C22 H22 . . 119.4 ?
C24 C23 C22 . . 119.7(3) ?
C24 C23 H23 . . 120.1 ?
C22 C23 H23 . . 120.1 ?
C25 C24 C23 . . 120.0(2) ?
C25 C24 H24 . . 120.0 ?
C23 C24 H24 . . 120.0 ?
C24 C25 C26 . . 120.4(3) ?
C24 C25 H25 . . 119.8 ?
C26 C25 H25 . . 119.8 ?
C21 C26 C25 . . 120.2(3) ?
C21 C26 H26 . . 119.9 ?
C25 C26 H26 . . 119.9 ?

loop_
_geom_bond_atom_site_label_1
_geom_bond_atom_site_label_2
_geom_bond_site_symmetry_2
_geom_bond_distance
_geom_bond_publ_flag
O1 S1 . 1.439(2) ?
S1 O2 . 1.437(2) ?
S1 C6 . 1.754(3) ?
S1 C2 . 1.792(2) ?
C2 C10 . 1.527(3) ?
C2 C3 . 1.560(3) ?
C2 H2 . 0.98 ?
C3 C4 . 1.524(3) ?
C3 C21 . 1.526(3) ?
C3 H3 . 0.98 ?
C4 C5 . 1.517(3) ?
C4 H4A . 0.97 ?
C4 H4B . 0.97 ?
C5 C6 . 1.522(3) ?
C5 H5A . 0.97 ?
C5 H5B . 0.97 ?
C6 H6A . 0.97 ?
C6 H6B . 0.97 ?
C10 O10 . 1.217(3) ?
C10 C11 . 1.490(3) ?
C11 C12 . 1.379(3) ?
C11 C16 . 1.391(3) ?
C12 C13 . 1.384(3) ?
C12 H12 . 0.93 ?
C13 C14 . 1.369(4) ?
C13 H13 . 0.93 ?
C14 C15 . 1.369(4) ?
C14 H14 . 0.93 ?
C15 C16 . 1.385(3) ?
C15 H15 . 0.93 ?
C16 H16 . 0.93 ?
C21 C26 . 1.372(4) ?
C21 C22 . 1.381(3) ?
C22 C23 . 1.381(3) ?
C22 H22 . 0.93 ?
C23 C24 . 1.367(4) ?
C23 H23 . 0.93 ?
C24 C25 . 1.363(4) ?
C24 H24 . 0.93 ?
C25 C26 . 1.392(3) ?
C25 H25 . 0.93 ?
C26 H26 . 0.93 ?

loop_
_geom_torsion_atom_site_label_1
_geom_torsion_atom_site_label_2
_geom_torsion_atom_site_label_3
_geom_torsion_atom_site_label_4
_geom_torsion_site_symmetry_1
_geom_torsion_site_symmetry_2
_geom_torsion_site_symmetry_3
_geom_torsion_site_symmetry_4
_geom_torsion
_geom_torsion_publ_flag
O2 S1 C2 C10 . . . . -40.6(2) ?
O1 S1 C2 C10 . . . . -168.87(15) ?
C6 S1 C2 C10 . . . . 76.96(17) ?
O2 S1 C2 C3 . . . . -165.58(18) ?
O1 S1 C2 C3 . . . . 66.2(2) ?
C6 S1 C2 C3 . . . . -48.0(2) ?
C10 C2 C3 C4 . . . . -71.6(2) ?
S1 C2 C3 C4 . . . . 53.0(3) ?
C10 C2 C3 C21 . . . . 56.4(3) ?
S1 C2 C3 C21 . . . . -178.96(18) ?
C21 C3 C4 C5 . . . . 176.6(2) ?
C2 C3 C4 C5 . . . . -58.9(3) ?
C3 C4 C5 C6 . . . . 62.8(3) ?
C4 C5 C6 S1 . . . . -60.8(3) ?
O2 S1 C6 C5 . . . . 168.06(17) ?
O1 S1 C6 C5 . . . . -60.7(2) ?
C2 S1 C6 C5 . . . . 51.8(2) ?
C3 C2 C10 O10 . . . . 67.3(3) ?
S1 C2 C10 O10 . . . . -57.5(2) ?
C3 C2 C10 C11 . . . . -109.7(2) ?
S1 C2 C10 C11 . . . . 125.51(17) ?
O10 C10 C11 C12 . . . . 156.6(2) ?
C2 C10 C11 C12 . . . . -26.4(3) ?
O10 C10 C11 C16 . . . . -20.2(3) ?
C2 C10 C11 C16 . . . . 156.7(2) ?
C16 C11 C12 C13 . . . . 1.0(3) ?
C10 C11 C12 C13 . . . . -175.8(2) ?
C11 C12 C13 C14 . . . . -0.3(4) ?
C12 C13 C14 C15 . . . . -0.5(4) ?
C13 C14 C15 C16 . . . . 0.7(4) ?
C14 C15 C16 C11 . . . . -0.1(4) ?
C12 C11 C16 C15 . . . . -0.7(3) ?
C10 C11 C16 C15 . . . . 176.2(2) ?
C4 C3 C21 C26 . . . . 15.9(3) ?
C2 C3 C21 C26 . . . . -111.6(3) ?
C4 C3 C21 C22 . . . . -167.5(2) ?
C2 C3 C21 C22 . . . . 65.0(3) ?
C26 C21 C22 C23 . . . . 1.7(3) ?
C3 C21 C22 C23 . . . . -175.1(2) ?
C21 C22 C23 C24 . . . . -0.6(4) ?
C22 C23 C24 C25 . . . . -0.6(4) ?
C23 C24 C25 C26 . . . . 0.7(4) ?
C22 C21 C26 C25 . . . . -1.6(4) ?
C3 C21 C26 C25 . . . . 175.1(2) ?
C24 C25 C26 C21 . . . . 0.4(4) ?

loop_
_cod_related_entry_id
_cod_related_entry_database
_cod_related_entry_code
1 ChemSpider 30660080
